data_7052569
loop_
_publ_author_name
'Adak, Laksmikanta'
'Bhadra, Sukalyan'
'Chattopadhyay, Kalicharan'
'Ranu, Brindaban C.'

_publ_section_title
;
 Amphiphilic allylation of activated alkenes by allyl acetates and
 allylstannanes catalyzed by palladium nanoparticles: an easy access to
 stereodefined substituted cyclohexene derivatives
;
_journal_issue 2
_journal_name_full 'New Journal of Chemistry'
_journal_page_first 430
_journal_paper_doi 10.1039/c0nj00624f
_journal_volume 35
_journal_year 2011
_chemical_formula_moiety 'C14 H12 N2 O2 S'
_chemical_formula_sum 'C14 H12 N2 O2 S'
_chemical_formula_weight 272.32
_chemical_name_systematic
;
?
;
_space_group_IT_number 14
_symmetry_cell_setting monoclinic
_symmetry_space_group_name_Hall '-P 2yn'
_symmetry_space_group_name_H-M 'P 1 21/n 1'
_atom_sites_solution_hydrogens geom
_atom_sites_solution_primary direct
_atom_sites_solution_secondary difmap
_audit_creation_method SHELXL-97
_cell_angle_alpha 90.00
_cell_angle_beta 93.07(2)
_cell_angle_gamma 90.00
_cell_formula_units_Z 4
_cell_length_a 9.031(8)
_cell_length_b 7.178(6)
_cell_length_c 21.954(18)
_cell_measurement_reflns_used 13038
_cell_measurement_temperature 293(2)
_cell_measurement_theta_max 25.3
_cell_measurement_theta_min 1.9
_cell_volume 1421(2)
_computing_cell_refinement 'BRUKER AXS SMART 3'
_computing_data_collection 'BRUKER AXS SMART 3'
_computing_data_reduction 'BRUKER AXS SMART 3'
_computing_molecular_graphics 'BRUKER SHELXLTL'
_computing_publication_material 'BRUKER SHELXLTL'
_computing_structure_refinement 'SHELXL-97 (Sheldrick, 1997)'
_computing_structure_solution 'SHELXS-97 (Sheldrick, 1990)'
_diffrn_ambient_temperature 293(2)
_diffrn_measured_fraction_theta_full 0.989
_diffrn_measured_fraction_theta_max 0.989
_diffrn_measurement_device_type 'BRUKER CCD AREA DETECTOR'
_diffrn_measurement_method 'PHI-OMEGA SCAN'
_diffrn_radiation_monochromator graphite
_diffrn_radiation_source 'fine-focus sealed tube'
_diffrn_radiation_type MoK\a
_diffrn_radiation_wavelength 0.71073
_diffrn_reflns_av_R_equivalents 0.0384
_diffrn_reflns_av_sigmaI/netI 0.0292
_diffrn_reflns_limit_h_max 10
_diffrn_reflns_limit_h_min -10
_diffrn_reflns_limit_k_max 8
_diffrn_reflns_limit_k_min -8
_diffrn_reflns_limit_l_max 26
_diffrn_reflns_limit_l_min -26
_diffrn_reflns_number 13038
_diffrn_reflns_theta_full 25.30
_diffrn_reflns_theta_max 25.30
_diffrn_reflns_theta_min 1.86
_exptl_absorpt_coefficient_mu 0.226
_exptl_absorpt_correction_T_max 0.9668
_exptl_absorpt_correction_T_min 0.9604
_exptl_absorpt_correction_type multi-scan
_exptl_absorpt_process_details SADABS
_exptl_crystal_colour gray
_exptl_crystal_density_diffrn 1.273
_exptl_crystal_density_method 'not measured'
_exptl_crystal_description block
_exptl_crystal_F_000 568
_exptl_crystal_size_max 0.18
_exptl_crystal_size_mid 0.16
_exptl_crystal_size_min 0.15
_refine_diff_density_max 1.541
_refine_diff_density_min -1.033
_refine_diff_density_rms 0.128
_refine_ls_extinction_method none
_refine_ls_goodness_of_fit_ref 1.644
_refine_ls_hydrogen_treatment constr
_refine_ls_matrix_type full
_refine_ls_number_parameters 172
_refine_ls_number_reflns 2561
_refine_ls_number_restraints 0
_refine_ls_restrained_S_all 1.644
_refine_ls_R_factor_all 0.1480
_refine_ls_R_factor_gt 0.1208
_refine_ls_shift/su_max 0.041
_refine_ls_shift/su_mean 0.008
_refine_ls_structure_factor_coef Fsqd
_refine_ls_weighting_details 'calc w=1/[\s^2^(Fo^2^)+(0.2000P)^2^+0.0000P] where P=(Fo^2^+2Fc^2^)/3'
_refine_ls_weighting_scheme calc
_refine_ls_wR_factor_gt 0.3785
_refine_ls_wR_factor_ref 0.4144
_reflns_number_gt 1743
_reflns_number_total 2561
_reflns_threshold_expression >2sigma(I)
_cod_data_source_file C0NJ00624F.TXT
_cod_data_source_block 3b
_cod_original_sg_symbol_H-M P2(1)/n
_cod_database_code 7052569

loop_
_symmetry_equiv_pos_as_xyz
'x, y, z'
'-x+1/2, y+1/2, -z+1/2'
'-x, -y, -z'
'x-1/2, -y-1/2, z-1/2'

loop_
_atom_site_label
_atom_site_type_symbol
_atom_site_fract_x
_atom_site_fract_y
_atom_site_fract_z
_atom_site_U_iso_or_equiv
_atom_site_adp_type
_atom_site_occupancy
_atom_site_symmetry_multiplicity
_atom_site_calc_flag
_atom_site_refinement_flags
_atom_site_disorder_assembly
_atom_site_disorder_group
S1 S -0.0648(3) -0.0592(4) 0.27440(11) 0.1272(12) Uani 1 1 d . . .
C12 C -0.2292(4) 0.0332(5) 0.36753(16) 0.0277(9) Uani 1 1 d . . .
H12 H -0.2648 0.0757 0.4040 0.033 Uiso 1 1 calc R . .
N2 N 0.0323(6) -0.2379(7) 0.4736(2) 0.0733(15) Uani 1 1 d . . .
O1 O 0.5611(4) 0.2747(6) 0.48553(18) 0.0727(13) Uani 1 1 d . . .
O2 O 0.5730(4) 0.4427(5) 0.40015(19) 0.0721(12) Uani 1 1 d . . .
C7 C 0.1768(5) -0.0087(7) 0.4045(2) 0.0487(12) Uani 1 1 d . . .
C11 C -0.0674(5) 0.0453(8) 0.3417(2) 0.0571(14) Uani 1 1 d . . .
C6 C 0.0652(5) 0.1340(7) 0.3750(2) 0.0506(12) Uani 1 1 d . . .
C8 C 0.2967(5) 0.0957(7) 0.4455(2) 0.0507(13) Uani 1 1 d . . .
H8A H 0.2518 0.1444 0.4814 0.061 Uiso 1 1 calc R . .
H8B H 0.3743 0.0093 0.4589 0.061 Uiso 1 1 calc R . .
C4 C 0.2954(6) 0.3269(7) 0.3607(2) 0.0576(14) Uani 1 1 d . . .
H4 H 0.3438 0.4221 0.3410 0.069 Uiso 1 1 calc R . .
N1 N 0.3085(6) -0.1969(7) 0.3209(3) 0.0812(16) Uani 1 1 d . . .
C3 C 0.3628(5) 0.2538(7) 0.4106(2) 0.0504(12) Uani 1 1 d . . .
C5 C 0.1461(6) 0.2658(8) 0.3341(2) 0.0620(14) Uani 1 1 d . . .
H5A H 0.1593 0.2048 0.2953 0.074 Uiso 1 1 calc R . .
H5B H 0.0850 0.3752 0.3262 0.074 Uiso 1 1 calc R . .
C9 C 0.2497(6) -0.1168(7) 0.3581(2) 0.0562(13) Uani 1 1 d . . .
C1 C 0.7117(7) 0.5252(9) 0.4229(3) 0.0812(19) Uani 1 1 d . . .
H1A H 0.7475 0.6085 0.3928 0.122 Uiso 1 1 calc R . .
H1B H 0.7835 0.4286 0.4313 0.122 Uiso 1 1 calc R . .
H1C H 0.6960 0.5930 0.4597 0.122 Uiso 1 1 calc R . .
C2 C 0.5066(6) 0.3238(7) 0.4368(2) 0.0567(13) Uani 1 1 d . . .
C13 C -0.3081(8) -0.0705(13) 0.3137(5) 0.109(3) Uani 1 1 d . . .
H13 H -0.4081 -0.1011 0.3138 0.131 Uiso 1 1 calc R . .
C14 C -0.2299(10) -0.1130(13) 0.2684(4) 0.107(3) Uani 1 1 d . . .
H14 H -0.2709 -0.1729 0.2339 0.129 Uiso 1 1 calc R . .
C10 C 0.0958(5) -0.1408(7) 0.4430(2) 0.0526(13) Uani 1 1 d . . .

loop_
_atom_site_aniso_label
_atom_site_aniso_U_11
_atom_site_aniso_U_22
_atom_site_aniso_U_33
_atom_site_aniso_U_23
_atom_site_aniso_U_13
_atom_site_aniso_U_12
S1 0.1027(19) 0.169(2) 0.1067(18) -0.0428(15) -0.0239(13) 0.0081(15)
C12 0.0201(17) 0.0349(19) 0.0283(17) -0.0033(14) 0.0034(13) -0.0001(14)
N2 0.074(3) 0.080(3) 0.067(3) 0.016(3) 0.009(2) -0.021(3)
O1 0.067(2) 0.078(3) 0.071(2) 0.015(2) -0.0227(19) -0.0195(19)
O2 0.069(3) 0.067(2) 0.080(3) 0.013(2) 0.002(2) -0.0230(19)
C7 0.046(3) 0.056(3) 0.045(2) 0.005(2) 0.002(2) -0.007(2)
C11 0.042(3) 0.065(3) 0.064(3) 0.000(2) -0.002(2) 0.002(2)
C6 0.051(3) 0.057(3) 0.044(2) 0.002(2) -0.004(2) -0.001(2)
C8 0.052(3) 0.052(3) 0.047(3) 0.007(2) -0.010(2) -0.010(2)
C4 0.058(3) 0.057(3) 0.058(3) 0.019(2) 0.004(2) -0.010(2)
N1 0.077(4) 0.091(4) 0.077(3) -0.009(3) 0.021(3) 0.006(3)
C3 0.049(3) 0.054(3) 0.048(3) 0.005(2) 0.003(2) -0.005(2)
C5 0.069(3) 0.066(3) 0.050(3) 0.016(2) -0.005(2) -0.003(3)
C9 0.057(3) 0.059(3) 0.053(3) 0.004(2) 0.003(2) -0.006(2)
C1 0.064(4) 0.077(4) 0.102(5) 0.002(3) 0.002(3) -0.027(3)
C2 0.059(3) 0.044(3) 0.068(3) 0.004(2) 0.006(3) -0.003(2)
C13 0.056(4) 0.107(6) 0.162(8) 0.031(6) -0.028(5) -0.021(4)
C14 0.098(6) 0.114(6) 0.104(6) -0.021(5) -0.042(5) 0.004(5)
C10 0.047(3) 0.058(3) 0.052(3) 0.001(2) -0.003(2) -0.010(2)

loop_
_atom_type_symbol
_atom_type_description
_atom_type_scat_dispersion_real
_atom_type_scat_dispersion_imag
_atom_type_scat_source
C C 0.0033 0.0016 'International Tables Vol C Tables 4.2.6.8 and 6.1.1.4'
H H 0.0000 0.0000 'International Tables Vol C Tables 4.2.6.8 and 6.1.1.4'
N N 0.0061 0.0033 'International Tables Vol C Tables 4.2.6.8 and 6.1.1.4'
O O 0.0106 0.0060 'International Tables Vol C Tables 4.2.6.8 and 6.1.1.4'
S S 0.1246 0.1234 'International Tables Vol C Tables 4.2.6.8 and 6.1.1.4'

loop_
_geom_angle_atom_site_label_1
_geom_angle_atom_site_label_2
_geom_angle_atom_site_label_3
_geom_angle
_geom_angle_site_symmetry_1
_geom_angle_site_symmetry_3
_geom_angle_publ_flag
C14 S1 C11 97.5(4) . . ?
C13 C12 C11 98.5(5) . . ?
C2 O2 C1 117.4(5) . . ?
C9 C7 C10 108.1(4) . . ?
C9 C7 C6 111.4(4) . . ?
C10 C7 C6 109.2(4) . . ?
C9 C7 C8 109.4(4) . . ?
C10 C7 C8 108.9(4) . . ?
C6 C7 C8 109.8(4) . . ?
C6 C11 C12 124.7(4) . . ?
C6 C11 S1 124.9(4) . . ?
C12 C11 S1 110.4(3) . . ?
C11 C6 C5 111.8(4) . . ?
C11 C6 C7 113.8(4) . . ?
C5 C6 C7 109.6(4) . . ?
C3 C8 C7 110.4(3) . . ?
C3 C4 C5 124.4(4) . . ?
C4 C3 C2 122.6(4) . . ?
C4 C3 C8 122.5(4) . . ?
C2 C3 C8 114.9(4) . . ?
C4 C5 C6 113.7(4) . . ?
N1 C9 C7 178.0(5) . . ?
O1 C2 O2 123.0(5) . . ?
O1 C2 C3 123.6(4) . . ?
O2 C2 C3 113.3(4) . . ?
C14 C13 C12 117.2(6) . . ?
C13 C14 S1 116.3(6) . . ?
N2 C10 C7 178.0(6) . . ?

loop_
_geom_bond_atom_site_label_1
_geom_bond_atom_site_label_2
_geom_bond_distance
_geom_bond_site_symmetry_2
_geom_bond_publ_flag
S1 C14 1.540(9) . ?
S1 C11 1.659(6) . ?
C12 C13 1.539(11) . ?
C12 C11 1.597(6) . ?
N2 C10 1.144(6) . ?
O1 C2 1.206(6) . ?
O2 C2 1.337(6) . ?
O2 C1 1.451(7) . ?
C7 C9 1.464(7) . ?
C7 C10 1.489(7) . ?
C7 C6 1.554(7) . ?
C7 C8 1.563(6) . ?
C11 C6 1.509(7) . ?
C6 C5 1.518(7) . ?
C8 C3 1.510(6) . ?
C4 C3 1.332(7) . ?
C4 C5 1.506(7) . ?
N1 C9 1.151(6) . ?
C3 C2 1.480(7) . ?
C13 C14 1.286(12) . ?

loop_
_cod_related_entry_id
_cod_related_entry_database
_cod_related_entry_code
1 ChemSpider 26948616
